data_4517160
loop_
_publ_author_name
'Wang, Liangying'
'Cai, Xinyi'
'Li, BinBin'
'Li, Mengke'
'Wang, Zhiheng'
'Gan, Lin'
'Qiao, Zhenyang'
'Xie, Wentao'
'Liang, Qiumin'
'Zheng, Nan'
'Liu, Kunkun'
'Su, Shi-Jian'

_publ_section_title
;
 Achieving Enhanced Thermally Activated Delayed Fluorescence Rates and
 Shortened Exciton Lifetimes by Constructing Intramolecular Hydrogen
 Bonding Channels.
;
_journal_name_full 'ACS applied materials &amp; interfaces'
_journal_paper_doi 10.1021/acsami.9b16073
_journal_year 2019
_chemical_formula_moiety 'C37 H24 N2 O S'
_chemical_formula_sum 'C37 H24 N2 O S'
_chemical_formula_weight 609.59
_chemical_name_systematic BPy3-TXDMAc
_space_group_crystal_system triclinic
_space_group_IT_number 2
_space_group_name_Hall '-P 1'
_space_group_name_H-M_alt 'P -1'
_atom_sites_solution_hydrogens geom
_atom_sites_solution_primary dual
_audit_creation_date 2019-10-12
_audit_creation_method
;
Olex2 1.2
(compiled 2018.05.29 svn.r3508 for OlexSys, GUI svn.r5506)
;
_audit_update_record
;
2019-10-16 deposited with the CCDC.	2019-10-16 downloaded from the CCDC.
;
_cell_angle_alpha 108.021(3)
_cell_angle_beta 101.695(3)
_cell_angle_gamma 93.376(2)
_cell_formula_units_Z 2
_cell_length_a 8.5419(3)
_cell_length_b 13.4237(4)
_cell_length_c 15.1880(6)
_cell_measurement_reflns_used 5304
_cell_measurement_temperature 100.0(5)
_cell_measurement_theta_max 72.8310
_cell_measurement_theta_min 3.8360
_cell_volume 1607.82(10)
_computing_cell_refinement 'CrysAlisPro 1.171.39.44a (Rigaku OD, 2018)'
_computing_data_collection 'CrysAlisPro 1.171.39.44a (Rigaku OD, 2018)'
_computing_data_reduction 'CrysAlisPro 1.171.39.44a (Rigaku OD, 2018)'
_computing_molecular_graphics 'Olex2 (Dolomanov et al., 2009)'
_computing_publication_material 'Olex2 (Dolomanov et al., 2009)'
_computing_structure_refinement 'ShelXL (Sheldrick, 2015)'
_computing_structure_solution 'ShelXT (Sheldrick, 2015)'
_diffrn_ambient_environment N~2~
_diffrn_ambient_temperature 100.0(5)
_diffrn_detector 'CCD plate'
_diffrn_measured_fraction_theta_full 0.982
_diffrn_measured_fraction_theta_max 0.982
_diffrn_measurement_details
;
List of Runs (angles in degrees, time in seconds):

  # Type    Start    End  Width  t~exp~   \w     \q     \k     \f   Frames
#--------------------------------------------------------------------------
  1  \w    -88.00 -55.00   0.50    0.50    --    0.00 -72.00-120.00   66
  2  \w    -14.00  62.00   0.50    0.50    --    0.00  72.00 -30.00  152
  3  \w     59.00  94.00   0.50    1.80    --    5.00  72.00 120.00   70
  4  \w     -8.00  50.00   0.50    1.80    --    5.00  72.00 120.00  116
  5  \w    -17.00  17.00   0.50    1.80    --    5.00 -72.00 -90.00   68
  6  \w    -83.00 -31.00   0.50    1.80    --    5.00 -72.00 -90.00  104
  7  \w    -96.00 -69.00   0.50    1.80    --  -98.80  72.00 -90.00   54
  8  \w   -112.00 -69.00   0.50    1.80    --  -98.80  72.00  90.00   86
  9  \w    -72.00  -9.00   0.50    1.80    --  -98.80  72.00  60.00  126
 10  \w   -113.00 -10.00   0.50    1.80    --  -98.80  19.00  60.00  206
 11  \w    -68.00 -29.00   0.50    1.80    --  -98.80  72.00  90.00   78
 12  \w   -102.00 -59.00   0.50    1.80    --  -98.80  72.00 150.00   86
 13  \w   -187.00 -86.00   0.50    1.80    --  -98.80 -19.00  60.00  202
 14  \w   -101.00 -43.00   0.50    1.80    --  -98.80  72.00 -30.00  116
 15  \w    -59.00 -32.00   0.50    1.80    --  -98.80  72.00-180.00   54
 16  \w   -108.00 -42.00   0.50    1.80    --  -98.80  38.00  60.00  132
 17  \w   -112.00 -11.00   0.50    1.80    --  -98.80  38.00-120.00  202
 18  \w   -101.00 -76.00   0.50    1.80    --  -98.80  72.00-180.00   50
 19  \w   -109.00 -15.00   0.50    1.80    --  -98.80  72.00-120.00  188
 20  \w    -98.00 -22.00   0.50    1.80    --  -98.80  72.00 120.00  152
 21  \w    -94.00 -64.00   0.50    1.80    --  -98.80  72.00 -60.00   60
 22  \w    -89.00 -51.00   0.50    1.80    --  -98.80  72.00   0.00   76
 23  \w    -52.00 -17.00   0.50    1.80    --  -98.80  72.00 -90.00   70
 24  \w   -188.00-102.00   0.50    1.80    --  -98.80 -38.00 120.00  172
 25  \w   -105.00 -80.00   0.50    1.80    --  -98.80  72.00  60.00   50
 26  \w    -98.00 -71.00   0.50    1.80    --  -98.80  72.00-150.00   54
 27  \w   -109.00  -9.00   0.50    1.80    --  -98.80  57.00-120.00  200
;
_diffrn_measurement_device 'four-circle diffractometer'
_diffrn_measurement_device_type 'XtaLAB AFC12 (RCD3): Kappa single'
_diffrn_measurement_method '\w scans'
_diffrn_orient_matrix_type 'CrysAlisPro convention (1999,Acta A55,543-557)'
_diffrn_orient_matrix_UB_11 -0.0135381000
_diffrn_orient_matrix_UB_12 -0.1213348000
_diffrn_orient_matrix_UB_13 -0.0403615000
_diffrn_orient_matrix_UB_21 -0.0333454000
_diffrn_orient_matrix_UB_22 0.0053491000
_diffrn_orient_matrix_UB_23 -0.1018856000
_diffrn_orient_matrix_UB_31 0.1822482000
_diffrn_orient_matrix_UB_32 0.0081673000
_diffrn_orient_matrix_UB_33 0.0043771000
_diffrn_radiation_monochromator mirror
_diffrn_radiation_probe x-ray
_diffrn_radiation_type CuK\a
_diffrn_radiation_wavelength 1.54184
_diffrn_reflns_av_R_equivalents 0.0345
_diffrn_reflns_av_unetI/netI 0.0433
_diffrn_reflns_Laue_measured_fraction_full 0.982
_diffrn_reflns_Laue_measured_fraction_max 0.982
_diffrn_reflns_limit_h_max 9
_diffrn_reflns_limit_h_min -5
_diffrn_reflns_limit_k_max 15
_diffrn_reflns_limit_k_min -16
_diffrn_reflns_limit_l_max 18
_diffrn_reflns_limit_l_min -18
_diffrn_reflns_number 14859
_diffrn_reflns_point_group_measured_fraction_full 0.982
_diffrn_reflns_point_group_measured_fraction_max 0.982
_diffrn_reflns_theta_full 67.078
_diffrn_reflns_theta_max 67.078
_diffrn_reflns_theta_min 3.146
_diffrn_source 'Rotating-anode X-ray tube (dual wavelength)'
_diffrn_source_type 'Rigaku (Cu) X-ray DW Source'
_exptl_absorpt_coefficient_mu 0.950
_exptl_absorpt_correction_T_max 1.00000
_exptl_absorpt_correction_T_min 0.88672
_exptl_absorpt_correction_type multi-scan
_exptl_absorpt_process_details
;
CrysAlisPro 1.171.39.44a (Rigaku Oxford Diffraction, 2018)
Empirical absorption correction using spherical harmonics,
 implemented in SCALE3 ABSPACK scaling algorithm.
;
_exptl_crystal_colour 'clear light colourless'
_exptl_crystal_colour_lustre clear
_exptl_crystal_colour_modifier light
_exptl_crystal_colour_primary colourless
_exptl_crystal_density_diffrn 1.278
_exptl_crystal_description needle
_exptl_crystal_F_000 653
_refine_diff_density_max 0.364
_refine_diff_density_min -0.332
_refine_diff_density_rms 0.057
_refine_ls_extinction_method none
_refine_ls_goodness_of_fit_ref 1.069
_refine_ls_hydrogen_treatment constr
_refine_ls_matrix_type full
_refine_ls_number_parameters 370
_refine_ls_number_reflns 5649
_refine_ls_number_restraints 0
_refine_ls_restrained_S_all 1.069
_refine_ls_R_factor_all 0.0643
_refine_ls_R_factor_gt 0.0530
_refine_ls_shift/su_max 0.000
_refine_ls_shift/su_mean 0.000
_refine_ls_structure_factor_coef Fsqd
_refine_ls_weighting_details 'w=1/[\s^2^(Fo^2^)+(0.0902P)^2^+0.8917P] where P=(Fo^2^+2Fc^2^)/3'
_refine_ls_weighting_scheme calc
_refine_ls_wR_factor_gt 0.1613
_refine_ls_wR_factor_ref 0.1685
_reflns_Friedel_coverage 0.000
_reflns_number_gt 4486
_reflns_number_total 5649
_reflns_threshold_expression 'I > 2\s(I)'
_cod_data_source_file am9b16073_si_005.cif
_cod_data_source_block 1_1
_cod_depositor_comments
;

2020-08-18
Z value and formula fixed to values more according to usual
chemical conventions.                 miguel
;
_cod_original_formula_sum 'C11 H10 N O S0.14'
_cod_original_formula_weight 176.78
_cod_original_formula_moiety '0.29(C37 H24 N2 O S)'
_cod_original_formula_units_Z 7
_cod_database_code 4517160
_shelx_shelxl_version_number 2016/6
_shelx_space_group_comment
;
The symmetry employed for this shelxl refinement is uniquely defined
by the following loop, which should always be used as a source of
symmetry information in preference to the above space-group names.
They are only intended as comments.
;
_reflns_odcompleteness_completeness 98.21
_reflns_odcompleteness_iscentric 1
_reflns_odcompleteness_theta 66.97
_olex2_refinement_description
;
1. Others
 Fixed Uiso: H00F(0.041) H00G(0.039) H00H(0.042) H00J(0.041) H00K(0.038)
 H00N(0.044) H00O(0.043) H00Q(0.043) H00R(0.042) H00S(0.04) H00T(0.047)
 H00U(0.051) H00V(0.048) H00W(0.053) H00X(0.051) H00Z(0.05) H011(0.056)
 H012(0.055) H013(0.058) H014(0.056) H015(0.061) H016(0.086) H018(0.092)
 H019(0.107)
 Fixed X: H00F(0.415167) H00G(0.902931) H00H(0.579751) H00J(0.848051)
 H00K(1.22426) H00N(0.413496) H00O(1.118447) H00Q(0.403752) H00R(0.765253)
 H00S(1.306149) H00T(0.518994) H00U(0.520441) H00V(0.067539) H00W(0.315634)
 H00X(0.960406) H00Z(0.49047) H011(0.066957) H012(1.154107) H013(1.084739)
 H014(0.294619) H015(0.940704) H016(1.237733) H018(1.050102) H019(1.204445)
 Fixed Y: H00F(0.249029) H00G(0.580281) H00H(0.410523) H00J(0.344479)
 H00K(0.643299) H00N(0.549963) H00O(0.331991) H00Q(0.2529) H00R(0.860376)
 H00S(0.481906) H00T(0.091749) H00U(-0.041723) H00V(-0.026671) H00W(0.710319)
 H00X(0.605544) H00Z(0.866583) H011(-0.155844) H012(0.90233) H013(0.767846)
 H014(-0.166606) H015(0.691645) H016(1.011228) H018(0.803619) H019(0.961976)
 Fixed Z: H00F(0.708749) H00G(0.582595) H00H(0.513173) H00J(0.700078)
 H00K(0.815264) H00N(0.662891) H00O(0.751414) H00Q(0.445421) H00R(0.783094)
 H00S(0.810948) H00T(0.436905) H00U(0.298636) H00V(0.42359) H00W(0.6876)
 H00X(0.449223) H00Z(0.750916) H011(0.282934) H012(0.602594) H013(0.458794)
 H014(0.220182) H015(0.929331) H016(0.977855) H018(1.081114) H019(1.105044)
;
_olex2_submission_special_instructions 'No special instructions were received'
_oxdiff_exptl_absorpt_empirical_details
;
Empirical correction (ABSPACK) includes:
- Absorption correction using spherical harmonics
- Frame scaling
;
_oxdiff_exptl_absorpt_empirical_full_max 1.266
_oxdiff_exptl_absorpt_empirical_full_min 0.777

loop_
_space_group_symop_operation_xyz
'x, y, z'
'-x, -y, -z'

loop_
_atom_site_label
_atom_site_type_symbol
_atom_site_fract_x
_atom_site_fract_y
_atom_site_fract_z
_atom_site_U_iso_or_equiv
_atom_site_adp_type
_atom_site_occupancy
_atom_site_site_symmetry_order
_atom_site_calc_flag
_atom_site_refinement_flags_posn
S001 S 1.12775(9) 0.93262(5) 0.78412(6) 0.0494(2) Uani 1 1 d .
O004 O 0.2044(2) 0.10883(15) 0.58764(15) 0.0444(5) Uani 1 1 d .
N006 N 0.5507(2) 0.37184(16) 0.70835(16) 0.0337(5) Uani 1 1 d .
C007 C 0.7578(3) 0.70229(19) 0.74305(17) 0.0274(5) Uani 1 1 d .
C008 C 0.9920(3) 0.72566(18) 0.67607(18) 0.0273(5) Uani 1 1 d .
C009 C 0.9863(3) 0.59356(18) 0.76001(17) 0.0263(5) Uani 1 1 d .
C00A C 0.9408(3) 0.70281(18) 0.76049(18) 0.0286(5) Uani 1 1 d .
C00B C 0.6515(3) 0.60816(18) 0.70676(18) 0.0284(5) Uani 1 1 d .
C00C C 0.8737(3) 0.50306(18) 0.72545(17) 0.0275(5) Uani 1 1 d .
C00D C 0.5980(3) 0.41583(18) 0.64833(19) 0.0303(5) Uani 1 1 d .
C00E C 0.3949(3) 0.2320(2) 0.57129(19) 0.0335(6) Uani 1 1 d .
C00F C 0.4500(3) 0.2810(2) 0.6686(2) 0.0339(6) Uani 1 1 d .
H00F H 0.415167 0.249029 0.708749 0.041 Uiso 1 1 calc R
C00G C 0.9534(3) 0.6457(2) 0.58746(18) 0.0325(5) Uani 1 1 d .
H00G H 0.902931 0.580281 0.582595 0.039 Uiso 1 1 calc R
C00H C 0.5458(3) 0.3755(2) 0.5515(2) 0.0347(6) Uani 1 1 d .
H00H H 0.579751 0.410523 0.513173 0.042 Uiso 1 1 calc R
C00I C 0.2924(3) 0.0477(2) 0.4447(2) 0.0348(6) Uani 1 1 d .
C00J C 0.9235(3) 0.40478(19) 0.72280(19) 0.0339(6) Uani 1 1 d .
H00J H 0.848051 0.344479 0.700078 0.041 Uiso 1 1 calc R
C00K C 1.1481(3) 0.5833(2) 0.79177(18) 0.0315(5) Uani 1 1 d .
H00K H 1.224260 0.643299 0.815264 0.038 Uiso 1 1 calc R
C00M C 1.0187(3) 0.7824(2) 0.85802(19) 0.0368(6) Uani 1 1 d .
C00N C 0.4849(3) 0.6122(2) 0.6867(2) 0.0366(6) Uani 1 1 d .
H00N H 0.413496 0.549963 0.662891 0.044 Uiso 1 1 calc R
C00O C 1.0855(3) 0.3975(2) 0.7541(2) 0.0359(6) Uani 1 1 d .
H00O H 1.118447 0.331991 0.751414 0.043 Uiso 1 1 calc R
C00P C 0.2897(3) 0.1277(2) 0.5374(2) 0.0362(6) Uani 1 1 d .
C00Q C 0.4416(3) 0.2818(2) 0.5111(2) 0.0354(6) Uani 1 1 d .
H00Q H 0.403752 0.252900 0.445421 0.043 Uiso 1 1 calc R
C00R C 0.6949(3) 0.7976(2) 0.7588(2) 0.0347(6) Uani 1 1 d .
H00R H 0.765253 0.860376 0.783094 0.042 Uiso 1 1 calc R
C00S C 1.1979(3) 0.4868(2) 0.78922(18) 0.0329(5) Uani 1 1 d .
H00S H 1.306149 0.481906 0.810948 0.040 Uiso 1 1 calc R
C00T C 0.4284(3) 0.0417(2) 0.4064(2) 0.0391(6) Uani 1 1 d .
H00T H 0.518994 0.091749 0.436905 0.047 Uiso 1 1 calc R
C00U C 0.4290(3) -0.0380(2) 0.3233(2) 0.0429(7) Uani 1 1 d .
H00U H 0.520441 -0.041723 0.298636 0.051 Uiso 1 1 calc R
C00V C 0.1578(3) -0.0287(2) 0.3979(2) 0.0401(6) Uani 1 1 d .
H00V H 0.067539 -0.026671 0.423590 0.048 Uiso 1 1 calc R
C00W C 0.4263(3) 0.7085(2) 0.7022(2) 0.0441(7) Uani 1 1 d .
H00W H 0.315634 0.710319 0.687600 0.053 Uiso 1 1 calc R
C00X C 0.9875(3) 0.6604(2) 0.5070(2) 0.0424(7) Uani 1 1 d .
H00X H 0.960406 0.605544 0.449223 0.051 Uiso 1 1 calc R
C00Y C 1.0676(3) 0.8233(2) 0.6812(2) 0.0360(6) Uani 1 1 d .
C00Z C 0.5303(3) 0.8019(2) 0.7393(2) 0.0419(7) Uani 1 1 d .
H00Z H 0.490470 0.866583 0.750916 0.050 Uiso 1 1 calc R
C010 C 1.1063(3) 0.8807(2) 0.8741(2) 0.0453(7) Uani 1 1 d .
C011 C 0.1583(3) -0.1067(2) 0.3144(2) 0.0469(7) Uani 1 1 d .
H011 H 0.066957 -0.155844 0.282934 0.056 Uiso 1 1 calc R
C012 C 1.1027(3) 0.8376(2) 0.5988(2) 0.0459(7) Uani 1 1 d .
H012 H 1.154107 0.902330 0.602594 0.055 Uiso 1 1 calc R
C013 C 1.0621(4) 0.7572(2) 0.5128(2) 0.0481(8) Uani 1 1 d .
H013 H 1.084739 0.767846 0.458794 0.058 Uiso 1 1 calc R
C014 C 0.2941(4) -0.1131(2) 0.2763(2) 0.0464(7) Uani 1 1 d .
H014 H 0.294619 -0.166606 0.220182 0.056 Uiso 1 1 calc R
C015 C 0.9997(4) 0.7559(2) 0.9382(2) 0.0504(7) Uani 1 1 d .
H015 H 0.940704 0.691645 0.929331 0.061 Uiso 1 1 calc R
C016 C 1.1771(5) 0.9472(2) 0.9677(3) 0.0713(12) Uani 1 1 d .
H016 H 1.237733 1.011228 0.977855 0.086 Uiso 1 1 calc R
C018 C 1.0660(6) 0.8224(3) 1.0292(2) 0.0767(12) Uani 1 1 d .
H018 H 1.050102 0.803619 1.081114 0.092 Uiso 1 1 calc R
C019 C 1.1570(6) 0.9179(3) 1.0435(3) 0.0890(16) Uani 1 1 d .
H019 H 1.204445 0.961976 1.105044 0.107 Uiso 1 1 calc R
N1 N 0.7100(2) 0.51029(15) 0.69056(16) 0.0303(4) Uani 1 1 d .

loop_
_atom_site_aniso_label
_atom_site_aniso_U_11
_atom_site_aniso_U_22
_atom_site_aniso_U_33
_atom_site_aniso_U_23
_atom_site_aniso_U_13
_atom_site_aniso_U_12
S001 0.0418(4) 0.0250(3) 0.0765(6) 0.0165(3) 0.0045(3) 0.0001(3)
O004 0.0269(9) 0.0488(12) 0.0608(13) 0.0259(10) 0.0077(8) -0.0044(8)
N006 0.0239(10) 0.0336(11) 0.0478(13) 0.0178(10) 0.0099(9) 0.0050(8)
C007 0.0242(12) 0.0299(12) 0.0325(13) 0.0128(10) 0.0113(9) 0.0077(9)
C008 0.0159(10) 0.0282(12) 0.0403(14) 0.0126(10) 0.0083(9) 0.0078(8)
C009 0.0249(12) 0.0256(12) 0.0306(13) 0.0098(10) 0.0097(9) 0.0064(9)
C00A 0.0232(12) 0.0285(12) 0.0351(13) 0.0108(10) 0.0078(9) 0.0055(9)
C00B 0.0251(12) 0.0292(12) 0.0372(14) 0.0152(11) 0.0131(10) 0.0083(9)
C00C 0.0209(11) 0.0301(12) 0.0352(13) 0.0136(10) 0.0091(9) 0.0076(9)
C00D 0.0195(11) 0.0285(12) 0.0480(15) 0.0186(11) 0.0089(10) 0.0058(9)
C00E 0.0205(12) 0.0341(13) 0.0481(16) 0.0187(12) 0.0054(10) 0.0023(9)
C00F 0.0242(12) 0.0347(13) 0.0501(16) 0.0221(12) 0.0118(10) 0.0055(10)
C00G 0.0284(12) 0.0350(13) 0.0398(15) 0.0166(11) 0.0124(10) 0.0090(10)
C00H 0.0280(13) 0.0337(13) 0.0466(16) 0.0203(12) 0.0077(11) 0.0022(10)
C00I 0.0250(12) 0.0316(13) 0.0509(16) 0.0235(12) 0.0011(10) 0.0014(9)
C00J 0.0250(12) 0.0293(13) 0.0503(16) 0.0163(12) 0.0100(11) 0.0041(9)
C00K 0.0204(11) 0.0356(13) 0.0394(14) 0.0139(11) 0.0064(10) 0.0040(9)
C00M 0.0373(14) 0.0281(13) 0.0399(15) 0.0069(11) 0.0023(11) 0.0108(10)
C00N 0.0238(12) 0.0389(14) 0.0561(17) 0.0245(13) 0.0142(11) 0.0068(10)
C00O 0.0303(13) 0.0330(13) 0.0549(17) 0.0232(12) 0.0170(11) 0.0135(10)
C00P 0.0215(12) 0.0372(14) 0.0524(17) 0.0233(13) 0.0018(11) 0.0002(10)
C00Q 0.0286(13) 0.0335(13) 0.0459(16) 0.0185(12) 0.0041(11) 0.0033(10)
C00R 0.0314(13) 0.0281(13) 0.0498(16) 0.0145(12) 0.0175(11) 0.0057(10)
C00S 0.0229(12) 0.0383(14) 0.0413(15) 0.0171(12) 0.0082(10) 0.0084(10)
C00T 0.0306(13) 0.0346(14) 0.0543(18) 0.0217(13) 0.0041(11) 0.0025(10)
C00U 0.0413(15) 0.0373(15) 0.0553(18) 0.0236(14) 0.0080(13) 0.0112(11)
C00V 0.0294(13) 0.0348(14) 0.0554(18) 0.0224(13) -0.0024(11) 0.0004(10)
C00W 0.0236(13) 0.0492(16) 0.078(2) 0.0380(15) 0.0232(13) 0.0150(11)
C00X 0.0467(16) 0.0490(17) 0.0456(17) 0.0244(14) 0.0232(13) 0.0243(13)
C00Y 0.0221(12) 0.0311(13) 0.0627(18) 0.0228(13) 0.0135(11) 0.0114(9)
C00Z 0.0362(15) 0.0371(14) 0.070(2) 0.0280(14) 0.0309(13) 0.0213(11)
C010 0.0413(15) 0.0274(13) 0.0559(19) 0.0084(13) -0.0074(13) 0.0107(11)
C011 0.0386(16) 0.0317(14) 0.065(2) 0.0210(14) -0.0075(13) -0.0001(11)
C012 0.0334(14) 0.0415(16) 0.084(2) 0.0393(17) 0.0279(14) 0.0159(11)
C013 0.0512(17) 0.0556(18) 0.066(2) 0.0405(17) 0.0370(15) 0.0301(14)
C014 0.0487(17) 0.0341(15) 0.0563(19) 0.0216(13) 0.0002(13) 0.0088(12)
C015 0.074(2) 0.0419(16) 0.0329(16) 0.0100(13) 0.0081(14) 0.0159(14)
C016 0.083(3) 0.0268(15) 0.069(2) -0.0014(15) -0.0333(19) 0.0115(15)
C018 0.129(4) 0.051(2) 0.0366(19) 0.0049(16) -0.0007(19) 0.035(2)
C019 0.142(4) 0.0387(19) 0.049(2) -0.0057(16) -0.034(2) 0.035(2)
N1 0.0188(9) 0.0261(10) 0.0465(13) 0.0128(9) 0.0068(8) 0.0041(7)

loop_
_atom_type_symbol
_atom_type_description
_atom_type_scat_dispersion_real
_atom_type_scat_dispersion_imag
_atom_type_scat_source
C C 0.0181 0.0091 'International Tables Vol C Tables 4.2.6.8 and 6.1.1.4'
H H 0.0000 0.0000 'International Tables Vol C Tables 4.2.6.8 and 6.1.1.4'
N N 0.0311 0.0180 'International Tables Vol C Tables 4.2.6.8 and 6.1.1.4'
O O 0.0492 0.0322 'International Tables Vol C Tables 4.2.6.8 and 6.1.1.4'
S S 0.3331 0.5567 'International Tables Vol C Tables 4.2.6.8 and 6.1.1.4'

loop_
_geom_angle_atom_site_label_1
_geom_angle_atom_site_label_2
_geom_angle_atom_site_label_3
_geom_angle
C00Y S001 C010 103.05(13)
C00D N006 C00F 116.4(2)
C00B C007 C00A 121.8(2)
C00R C007 C00A 119.2(2)
C00R C007 C00B 118.8(2)
C00G C008 C00A 118.2(2)
C00G C008 C00Y 117.6(2)
C00Y C008 C00A 124.1(2)
C00C C009 C00A 122.7(2)
C00C C009 C00K 118.3(2)
C00K C009 C00A 118.9(2)
C007 C00A C008 106.67(19)
C007 C00A C009 110.71(19)
C009 C00A C008 107.63(18)
C00M C00A C007 108.67(19)
C00M C00A C008 115.0(2)
C00M C00A C009 108.12(19)
C007 C00B C00N 119.4(2)
C007 C00B N1 120.7(2)
N1 C00B C00N 119.9(2)
C009 C00C C00J 120.1(2)
C009 C00C N1 119.7(2)
C00J C00C N1 120.1(2)
N006 C00D C00H 124.0(2)
N006 C00D N1 116.4(2)
C00H C00D N1 119.6(2)
C00F C00E C00P 117.7(2)
C00F C00E C00Q 118.2(2)
C00Q C00E C00P 124.1(2)
N006 C00F C00E 123.9(2)
N006 C00F H00F 118.1
C00E C00F H00F 118.1
C008 C00G H00G 118.8
C00X C00G C008 122.4(2)
C00X C00G H00G 118.8
C00D C00H H00H 120.4
C00D C00H C00Q 119.1(2)
C00Q C00H H00H 120.4
C00T C00I C00P 122.4(2)
C00T C00I C00V 118.9(3)
C00V C00I C00P 118.5(2)
C00C C00J H00J 120.0
C00O C00J C00C 120.0(2)
C00O C00J H00J 120.0
C009 C00K H00K 119.1
C00S C00K C009 121.8(2)
C00S C00K H00K 119.1
C010 C00M C00A 125.1(3)
C010 C00M C015 117.6(3)
C015 C00M C00A 117.4(2)
C00B C00N H00N 119.9
C00W C00N C00B 120.2(2)
C00W C00N H00N 119.9
C00J C00O H00O 119.8
C00S C00O C00J 120.4(2)
C00S C00O H00O 119.8
O004 C00P C00E 119.2(3)
O004 C00P C00I 120.8(2)
C00I C00P C00E 120.0(2)
C00E C00Q H00Q 120.8
C00H C00Q C00E 118.3(3)
C00H C00Q H00Q 120.8
C007 C00R H00R 119.1
C00Z C00R C007 121.9(2)
C00Z C00R H00R 119.1
C00K C00S C00O 119.3(2)
C00K C00S H00S 120.3
C00O C00S H00S 120.3
C00I C00T H00T 119.9
C00U C00T C00I 120.3(3)
C00U C00T H00T 119.9
C00T C00U H00U 119.7
C00T C00U C014 120.6(3)
C014 C00U H00U 119.7
C00I C00V H00V 119.8
C011 C00V C00I 120.4(3)
C011 C00V H00V 119.8
C00N C00W H00W 119.6
C00Z C00W C00N 120.8(2)
C00Z C00W H00W 119.6
C00G C00X H00X 120.2
C00G C00X C013 119.7(3)
C013 C00X H00X 120.2
C008 C00Y S001 125.1(2)
C008 C00Y C012 119.8(3)
C012 C00Y S001 115.1(2)
C00R C00Z H00Z 120.6
C00W C00Z C00R 118.9(2)
C00W C00Z H00Z 120.6
C00M C010 S001 124.2(2)
C00M C010 C016 120.3(3)
C016 C010 S001 115.4(3)
C00V C011 H011 119.6
C00V C011 C014 120.7(3)
C014 C011 H011 119.6
C00Y C012 H012 119.5
C013 C012 C00Y 120.9(3)
C013 C012 H012 119.5
C00X C013 H013 120.1
C012 C013 C00X 119.7(3)
C012 C013 H013 120.1
C00U C014 C011 119.0(3)
C00U C014 H014 120.5
C011 C014 H014 120.5
C00M C015 H015 119.1
C018 C015 C00M 121.7(3)
C018 C015 H015 119.1
C010 C016 H016 119.9
C019 C016 C010 120.3(3)
C019 C016 H016 119.9
C015 C018 H018 120.1
C015 C018 C019 119.7(4)
C019 C018 H018 120.1
C016 C019 C018 120.4(3)
C016 C019 H019 119.8
C018 C019 H019 119.8
C00B N1 C00C 121.4(2)
C00B N1 C00D 118.98(19)
C00C N1 C00D 119.15(19)

loop_
_geom_bond_atom_site_label_1
_geom_bond_atom_site_label_2
_geom_bond_distance
S001 C00Y 1.740(3)
S001 C010 1.750(3)
O004 C00P 1.224(3)
N006 C00D 1.341(3)
N006 C00F 1.343(3)
C007 C00A 1.530(3)
C007 C00B 1.399(3)
C007 C00R 1.388(3)
C008 C00A 1.544(3)
C008 C00G 1.399(4)
C008 C00Y 1.399(3)
C009 C00A 1.537(3)
C009 C00C 1.393(3)
C009 C00K 1.398(3)
C00A C00M 1.522(4)
C00B C00N 1.402(3)
C00B N1 1.401(3)
C00C C00J 1.401(3)
C00C N1 1.412(3)
C00D C00H 1.367(4)
C00D N1 1.428(3)
C00E C00F 1.385(4)
C00E C00P 1.501(3)
C00E C00Q 1.391(4)
C00F H00F 0.9300
C00G H00G 0.9300
C00G C00X 1.379(4)
C00H H00H 0.9300
C00H C00Q 1.386(3)
C00I C00P 1.489(4)
C00I C00T 1.397(4)
C00I C00V 1.399(3)
C00J H00J 0.9300
C00J C00O 1.389(3)
C00K H00K 0.9300
C00K C00S 1.380(3)
C00M C010 1.404(4)
C00M C015 1.406(4)
C00N H00N 0.9300
C00N C00W 1.382(4)
C00O H00O 0.9300
C00O C00S 1.380(4)
C00Q H00Q 0.9300
C00R H00R 0.9300
C00R C00Z 1.386(4)
C00S H00S 0.9300
C00T H00T 0.9300
C00T C00U 1.380(4)
C00U H00U 0.9300
C00U C014 1.392(4)
C00V H00V 0.9300
C00V C011 1.374(4)
C00W H00W 0.9300
C00W C00Z 1.382(4)
C00X H00X 0.9300
C00X C013 1.382(4)
C00Y C012 1.410(4)
C00Z H00Z 0.9300
C010 C016 1.410(4)
C011 H011 0.9300
C011 C014 1.394(4)
C012 H012 0.9300
C012 C013 1.375(5)
C013 H013 0.9300
C014 H014 0.9300
C015 H015 0.9300
C015 C018 1.375(5)
C016 H016 0.9300
C016 C019 1.364(6)
C018 H018 0.9300
C018 C019 1.392(6)
C019 H019 0.9300

loop_
_smtbx_masks_void_nr
_smtbx_masks_void_average_x
_smtbx_masks_void_average_y
_smtbx_masks_void_average_z
_smtbx_masks_void_volume
_smtbx_masks_void_count_electrons
1 -0.220 -0.427 1.000 386.6 147.0
